data_1565689
loop_
_publ_author_name
'Jiang, Shengshi'
'Ni, Honghui'
'Liu, Fen'
'Gu, Shanshan'
'Yu, Ping'
'Gou, Yi'

_publ_section_title
;
 Binuclear Schiff base copper(II) complexes: Syntheses, crystal
 structures, HSA interaction and anti-cancer properties
;
_journal_name_full 'Inorganica Chimica Acta'
_journal_page_first 119186
_journal_paper_doi 10.1016/j.ica.2019.119186
_journal_volume 499
_journal_year 2020
_chemical_formula_moiety 'C32 H30 Br2 Cu2 N4 O6, 2(N O3)'
_chemical_formula_sum 'C32 H30 Br2 Cu2 N6 O12'
_chemical_formula_weight 977.52
_space_group_crystal_system monoclinic
_space_group_IT_number 14
_space_group_name_Hall '-P 2ybc'
_space_group_name_H-M_alt 'P 1 21/c 1'
_atom_sites_solution_hydrogens geom
_atom_sites_solution_primary iterative
_atom_sites_solution_secondary difmap
_cell_angle_alpha 90.00
_cell_angle_beta 106.503(2)
_cell_angle_gamma 90.00
_cell_formula_units_Z 2
_cell_length_a 9.4084(14)
_cell_length_b 14.848(2)
_cell_length_c 13.645(2)
_cell_measurement_reflns_used 7090
_cell_measurement_temperature 296.15
_cell_measurement_theta_max 26.30
_cell_measurement_theta_min 2.26
_cell_volume 1827.6(5)
_computing_cell_refinement 'SAINT v8.27A (Bruker, 2012)'
_computing_data_reduction 'SAINT v8.27A (Bruker, 2012)'
_computing_molecular_graphics 'Olex2 (Dolomanov et al., 2009)'
_computing_publication_material 'Olex2 (Dolomanov et al., 2009)'
_computing_structure_refinement 'XL (Sheldrick, 2008)'
_computing_structure_solution 'olex2.solve (Bourhis et al., 2015)'
_diffrn_ambient_temperature 296.15
_diffrn_measured_fraction_theta_full 0.997
_diffrn_measured_fraction_theta_max 0.997
_diffrn_measurement_device_type 'Bruker APEX-II CCD'
_diffrn_measurement_method '\f and \w scans'
_diffrn_radiation_monochromator graphite
_diffrn_radiation_type MoK\a
_diffrn_radiation_wavelength 0.71073
_diffrn_reflns_av_R_equivalents 0.0436
_diffrn_reflns_av_unetI/netI 0.0316
_diffrn_reflns_limit_h_max 11
_diffrn_reflns_limit_h_min -11
_diffrn_reflns_limit_k_max 18
_diffrn_reflns_limit_k_min -18
_diffrn_reflns_limit_l_max 17
_diffrn_reflns_limit_l_min -17
_diffrn_reflns_number 20020
_diffrn_reflns_theta_full 26.45
_diffrn_reflns_theta_max 26.45
_diffrn_reflns_theta_min 2.07
_diffrn_source 'fine-focus sealed tube'
_diffrn_standards_number 0
_exptl_absorpt_coefficient_mu 3.420
_exptl_absorpt_correction_type none
_exptl_crystal_colour 'dark green'
_exptl_crystal_colour_modifier dark
_exptl_crystal_colour_primary green
_exptl_crystal_density_diffrn 1.776
_exptl_crystal_density_meas .
_exptl_crystal_density_method 'not measured'
_exptl_crystal_description block
_exptl_crystal_F_000 976
_exptl_crystal_size_max 0.29
_exptl_crystal_size_mid 0.22
_exptl_crystal_size_min 0.21
_refine_diff_density_max 0.728
_refine_diff_density_min -0.625
_refine_diff_density_rms 0.100
_refine_ls_extinction_method none
_refine_ls_goodness_of_fit_ref 1.059
_refine_ls_hydrogen_treatment mixed
_refine_ls_matrix_type full
_refine_ls_number_parameters 248
_refine_ls_number_reflns 3756
_refine_ls_number_restraints 3
_refine_ls_restrained_S_all 1.059
_refine_ls_R_factor_all 0.0516
_refine_ls_R_factor_gt 0.0366
_refine_ls_shift/su_max 0.001
_refine_ls_shift/su_mean 0.000
_refine_ls_structure_factor_coef Fsqd
_refine_ls_weighting_details 'calc w=1/[\s^2^(Fo^2^)+(0.0455P)^2^+1.7622P] where P=(Fo^2^+2Fc^2^)/3'
_refine_ls_weighting_scheme calc
_refine_ls_wR_factor_gt 0.0898
_refine_ls_wR_factor_ref 0.0984
_reflns_number_gt 2964
_reflns_number_total 3756
_reflns_threshold_expression >2sigma(I)
_cod_data_source_file ICA-2020-499-119186.cif
_cod_data_source_block 728
_cod_database_code 1565689
_olex2_refinement_description
;
1. Fixed Uiso
 At 1.2 times of:
  All C(H) groups, All N(H) groups
 At 1.5 times of:
  All C(H,H,H) groups, All O(H) groups
2. Restrained distances
 O3-H3
 0.85 with sigma of 0.01
 C15-H3
 1.86254 with sigma of 0.02
 Cu1-H3
 2.780739 with sigma of 0.02
3.a Aromatic/amide H refined with riding coordinates:
 N1(H1), C5(H5), C10(H10), C12(H12), C3(H3A), C2(H2), C1(H1A), C13(H13),
 C4(H4), C15(H15), C8(H8)
3.b Idealised Me refined as rotating group:
 C16(H16A,H16B,H16C)
;
_olex2_submission_special_instructions 'No special instructions were received'

loop_
_space_group_symop_id
_space_group_symop_operation_xyz
1 'x, y, z'
2 '-x, y+1/2, -z+1/2'
3 '-x, -y, -z'
4 'x, -y-1/2, z-1/2'

loop_
_atom_site_label
_atom_site_type_symbol
_atom_site_fract_x
_atom_site_fract_y
_atom_site_fract_z
_atom_site_U_iso_or_equiv
_atom_site_adp_type
_atom_site_occupancy
_atom_site_calc_flag
_atom_site_disorder_assembly
_atom_site_disorder_group
_atom_site_refinement_flags_posn
Cu1 Cu 0.84575(4) 0.53207(2) 0.45321(3) 0.03278(12) Uani 1 d . . D
Br1 Br 0.72607(5) 0.03840(2) 0.40504(3) 0.05934(15) Uani 1 d . . .
N1 N 0.5394(2) 0.53122(15) 0.38662(19) 0.0315(5) Uani 1 d . . .
H1 H 0.4483 0.5143 0.3671 0.038 Uiso 1 calc . . R
O1 O 0.7153(2) 0.63703(14) 0.42455(18) 0.0388(5) Uani 1 d . . .
N2 N 0.6565(2) 0.47069(16) 0.41108(19) 0.0298(5) Uani 1 d . . .
O4 O 0.7483(3) 0.53867(18) 0.6316(2) 0.0592(7) Uani 1 d . . .
C5 C 0.3164(3) 0.6755(2) 0.3419(2) 0.0348(7) Uani 1 d . . .
H5 H 0.2799 0.6169 0.3351 0.042 Uiso 1 calc . . R
C9 C 0.7454(3) 0.31830(19) 0.4262(2) 0.0281(6) Uani 1 d . . .
O3 O 0.8841(3) 0.5334(2) 0.2936(2) 0.0643(8) Uani 1 d . . D
H3 H 0.950(4) 0.495(2) 0.289(2) 0.096 Uiso 1 d . . DR
C14 C 0.8982(3) 0.33570(18) 0.4677(2) 0.0289(6) Uani 1 d . . .
C11 C 0.7930(4) 0.1588(2) 0.4327(2) 0.0361(7) Uani 1 d . . .
C6 C 0.4686(3) 0.69031(19) 0.3725(2) 0.0297(6) Uani 1 d . . .
C10 C 0.6960(3) 0.22871(19) 0.4087(2) 0.0334(6) Uani 1 d . . .
H10 H 0.5955 0.2172 0.3803 0.040 Uiso 1 calc . . R
C12 C 0.9427(4) 0.1749(2) 0.4769(3) 0.0436(8) Uani 1 d . . .
H12 H 1.0086 0.1270 0.4954 0.052 Uiso 1 calc . . R
O6 O 0.7093(3) 0.6377(3) 0.7351(3) 0.0915(11) Uani 1 d . . .
O5 O 0.9283(3) 0.6079(3) 0.7348(3) 0.1045(14) Uani 1 d . . .
N3 N 0.7973(3) 0.5954(2) 0.6995(2) 0.0474(7) Uani 1 d . . .
C7 C 0.5796(3) 0.61805(19) 0.3958(2) 0.0301(6) Uani 1 d . . .
C3 C 0.2731(4) 0.8341(2) 0.3330(3) 0.0471(8) Uani 1 d . . .
H3A H 0.2073 0.8823 0.3205 0.057 Uiso 1 calc . . R
C2 C 0.4233(4) 0.8500(2) 0.3630(3) 0.0538(10) Uani 1 d . . .
H2 H 0.4590 0.9087 0.3699 0.065 Uiso 1 calc . . R
C1 C 0.5207(3) 0.7785(2) 0.3826(3) 0.0443(8) Uani 1 d . . .
H1A H 0.6222 0.7893 0.4028 0.053 Uiso 1 calc . . R
C13 C 0.9928(4) 0.2617(2) 0.4930(3) 0.0435(8) Uani 1 d . . .
H13 H 1.0937 0.2717 0.5219 0.052 Uiso 1 calc . . R
C4 C 0.2197(3) 0.7472(2) 0.3215(3) 0.0409(7) Uani 1 d . . .
H4 H 0.1180 0.7369 0.3000 0.049 Uiso 1 calc . . R
C15 C 0.8725(7) 0.5968(6) 0.2174(5) 0.133(3) Uani 1 d . . D
H15 H 0.9564 0.6182 0.2019 0.159 Uiso 1 calc . . R
C8 C 0.6308(3) 0.3858(2) 0.4004(2) 0.0308(6) Uani 1 d . . .
H8 H 0.5330 0.3669 0.3746 0.037 Uiso 1 calc . . R
C16 C 0.7368(9) 0.6267(5) 0.1664(5) 0.132(3) Uani 1 d . . .
H16A H 0.6827 0.5793 0.1241 0.197 Uiso 1 calc . . GR
H16B H 0.7459 0.6770 0.1245 0.197 Uiso 1 calc . . GR
H16C H 0.6849 0.6451 0.2143 0.197 Uiso 1 calc . . GR
O2 O 0.9536(2) 0.41974(13) 0.48439(16) 0.0342(5) Uani 1 d . . .

loop_
_atom_site_aniso_label
_atom_site_aniso_U_11
_atom_site_aniso_U_22
_atom_site_aniso_U_33
_atom_site_aniso_U_23
_atom_site_aniso_U_13
_atom_site_aniso_U_12
Cu1 0.01431(18) 0.02530(19) 0.0545(2) -0.00010(15) 0.00296(15) 0.00024(13)
Br1 0.0590(3) 0.02730(19) 0.0835(3) -0.00578(16) 0.0069(2) -0.01029(15)
N1 0.0133(11) 0.0306(13) 0.0456(14) 0.0023(10) 0.0005(10) 0.0024(9)
O1 0.0156(10) 0.0304(11) 0.0661(15) 0.0020(10) 0.0047(9) -0.0006(8)
N2 0.0174(11) 0.0296(13) 0.0399(14) -0.0009(10) 0.0041(10) 0.0030(9)
O4 0.0551(17) 0.0578(17) 0.0647(17) -0.0113(13) 0.0170(13) -0.0160(13)
C5 0.0242(15) 0.0365(16) 0.0413(17) -0.0001(13) 0.0052(13) -0.0002(12)
C9 0.0245(14) 0.0270(14) 0.0315(15) -0.0013(11) 0.0061(11) -0.0019(11)
O3 0.0594(18) 0.081(2) 0.0543(16) 0.0096(14) 0.0193(14) 0.0172(15)
C14 0.0230(14) 0.0240(13) 0.0401(16) -0.0030(11) 0.0096(12) -0.0007(11)
C11 0.0396(18) 0.0249(14) 0.0432(17) -0.0026(12) 0.0109(14) -0.0059(12)
C6 0.0220(14) 0.0312(14) 0.0349(15) 0.0038(12) 0.0065(11) 0.0018(11)
C10 0.0280(15) 0.0294(15) 0.0401(17) -0.0023(12) 0.0054(12) -0.0073(12)
C12 0.0337(18) 0.0271(15) 0.068(2) -0.0010(15) 0.0111(16) 0.0039(13)
O6 0.0480(18) 0.107(3) 0.117(3) -0.032(2) 0.0207(18) 0.0184(18)
O5 0.0262(15) 0.139(4) 0.140(3) -0.063(3) 0.0102(17) -0.0221(18)
N3 0.0233(14) 0.0470(17) 0.069(2) -0.0073(15) 0.0083(13) -0.0055(12)
C7 0.0207(14) 0.0316(15) 0.0365(16) 0.0027(12) 0.0057(11) 0.0016(11)
C3 0.0361(19) 0.046(2) 0.057(2) 0.0093(16) 0.0091(15) 0.0185(15)
C2 0.042(2) 0.0304(17) 0.086(3) 0.0068(17) 0.0143(19) 0.0039(15)
C1 0.0214(15) 0.0375(17) 0.069(2) 0.0032(16) 0.0055(15) 0.0016(13)
C13 0.0219(15) 0.0326(16) 0.072(2) -0.0025(15) 0.0061(14) -0.0006(12)
C4 0.0181(14) 0.053(2) 0.0474(19) 0.0029(15) 0.0026(13) 0.0058(13)
C15 0.077(4) 0.181(8) 0.133(6) 0.091(6) 0.018(4) -0.029(4)
C8 0.0198(14) 0.0313(15) 0.0385(16) -0.0013(12) 0.0039(11) -0.0020(11)
C16 0.147(7) 0.154(7) 0.095(5) 0.049(4) 0.035(4) 0.063(6)
O2 0.0177(10) 0.0244(10) 0.0556(13) -0.0019(9) 0.0024(9) -0.0009(8)

loop_
_atom_type_symbol
_atom_type_description
_atom_type_scat_dispersion_real
_atom_type_scat_dispersion_imag
_atom_type_scat_source
C C 0.0033 0.0016 'International Tables Vol C Tables 4.2.6.8 and 6.1.1.4'
H H 0.0000 0.0000 'International Tables Vol C Tables 4.2.6.8 and 6.1.1.4'
Br Br -0.2901 2.4595 'International Tables Vol C Tables 4.2.6.8 and 6.1.1.4'
Cu Cu 0.3201 1.2651 'International Tables Vol C Tables 4.2.6.8 and 6.1.1.4'
N N 0.0061 0.0033 'International Tables Vol C Tables 4.2.6.8 and 6.1.1.4'
O O 0.0106 0.0060 'International Tables Vol C Tables 4.2.6.8 and 6.1.1.4'

loop_
_geom_angle_atom_site_label_1
_geom_angle_atom_site_label_2
_geom_angle_atom_site_label_3
_geom_angle
_geom_angle_site_symmetry_1
_geom_angle_site_symmetry_3
O1 Cu1 Cu1 145.28(6) . 3_766
O1 Cu1 O3 93.55(10) . .
O1 Cu1 O2 105.48(8) . 3_766
N2 Cu1 Cu1 132.78(7) . 3_766
N2 Cu1 O1 81.01(9) . .
N2 Cu1 O3 95.79(11) . .
N2 Cu1 O2 170.34(10) . 3_766
O3 Cu1 Cu1 90.74(7) . 3_766
O2 Cu1 Cu1 40.83(5) . 3_766
O2 Cu1 Cu1 39.95(6) 3_766 3_766
O2 Cu1 O1 172.66(8) . .
O2 Cu1 N2 92.31(9) . .
O2 Cu1 O3 91.00(10) 3_766 .
O2 Cu1 O3 90.11(10) . .
O2 Cu1 O2 80.78(8) . 3_766
C7 N1 N2 114.7(2) . .
C7 O1 Cu1 114.11(19) . .
N1 N2 Cu1 111.52(17) . .
C8 N2 Cu1 128.6(2) . .
C8 N2 N1 119.9(2) . .
C4 C5 C6 120.2(3) . .
C14 C9 C8 125.2(3) . .
C10 C9 C14 119.4(3) . .
C10 C9 C8 115.4(3) . .
C15 O3 Cu1 135.6(4) . .
C13 C14 C9 117.5(3) . .
O2 C14 C9 122.6(2) . .
O2 C14 C13 119.9(2) . .
C10 C11 Br1 120.6(2) . .
C10 C11 C12 120.2(3) . .
C12 C11 Br1 119.2(2) . .
C5 C6 C7 123.9(3) . .
C5 C6 C1 118.8(3) . .
C1 C6 C7 117.2(3) . .
C11 C10 C9 121.0(3) . .
C13 C12 C11 119.6(3) . .
O4 N3 O6 119.3(3) . .
O5 N3 O4 121.6(3) . .
O5 N3 O6 119.1(3) . .
N1 C7 C6 121.3(2) . .
O1 C7 N1 118.7(2) . .
O1 C7 C6 120.1(3) . .
C2 C3 C4 120.4(3) . .
C3 C2 C1 119.7(3) . .
C2 C1 C6 120.7(3) . .
C12 C13 C14 122.4(3) . .
C5 C4 C3 120.2(3) . .
C16 C15 O3 118.3(5) . .
N2 C8 C9 123.5(3) . .
Cu1 O2 Cu1 99.22(8) . 3_766
C14 O2 Cu1 127.40(17) . .
C14 O2 Cu1 133.36(17) . 3_766

loop_
_geom_bond_atom_site_label_1
_geom_bond_atom_site_label_2
_geom_bond_distance
_geom_bond_site_symmetry_2
Cu1 Cu1 2.9760(8) 3_766
Cu1 O1 1.953(2) .
Cu1 N2 1.937(2) .
Cu1 O3 2.306(3) .
Cu1 O2 1.9360(19) .
Cu1 O2 1.9713(19) 3_766
Br1 C11 1.897(3) .
N1 N2 1.387(3) .
N1 C7 1.339(4) .
O1 C7 1.257(3) .
N2 C8 1.284(4) .
O4 N3 1.240(4) .
C5 C6 1.390(4) .
C5 C4 1.377(4) .
C9 C14 1.412(4) .
C9 C10 1.407(4) .
C9 C8 1.441(4) .
O3 C15 1.384(6) .
C14 C13 1.394(4) .
C14 O2 1.347(3) .
C11 C10 1.359(4) .
C11 C12 1.386(5) .
C6 C7 1.468(4) .
C6 C1 1.391(4) .
C12 C13 1.370(4) .
O6 N3 1.242(4) .
O5 N3 1.204(4) .
C3 C2 1.375(5) .
C3 C4 1.377(5) .
C2 C1 1.378(5) .
C15 C16 1.344(8) .
O2 Cu1 1.9713(19) 3_766
